data_4036095
loop_
_publ_author_name
'Xie, Huan-Ping'
'Sun, Lei'
'Wu, Bo'
'Zhou, Yong-Gui'

_publ_section_title
;
 Copper-Catalyzed Alkynylation/Cyclization/Isomerization Cascade for
 Synthesis of 1,2-Dihydrobenzofuro[3,2-b]pyridines and
 Benzofuro[3,2-b]pyridines.
;
_journal_name_full 'The Journal of organic chemistry'
_journal_paper_doi 10.1021/acs.joc.9b02512
_journal_year 2019
_chemical_formula_sum 'C30 H23 N O3 S'
_chemical_formula_weight 477.55
_space_group_crystal_system monoclinic
_space_group_IT_number 14
_space_group_name_Hall '-P 2yn'
_space_group_name_H-M_alt 'P 1 21/n 1'
_atom_sites_solution_hydrogens geom
_audit_creation_method SHELXL-2013
_cell_angle_alpha 90
_cell_angle_beta 111.1150(10)
_cell_angle_gamma 90
_cell_formula_units_Z 4
_cell_length_a 16.3207(4)
_cell_length_b 9.0140(2)
_cell_length_c 17.5595(4)
_cell_measurement_reflns_used 7381
_cell_measurement_temperature 293(2)
_cell_measurement_theta_max 54.825
_cell_measurement_theta_min 5.158
_cell_volume 2409.82(10)
_computing_cell_refinement 'Bruker SAINT'
_computing_data_collection 'Bruker APEX2'
_computing_data_reduction 'Bruker SAINT'
_computing_molecular_graphics 'Bruker SHELXTL'
_computing_publication_material 'Bruker SHELXTL'
_computing_structure_refinement 'SHELXL-2013 (Sheldrick, 2013)'
_computing_structure_solution 'SHELXS-97 (Sheldrick 2008)'
_diffrn_ambient_temperature 293(2)
_diffrn_measured_fraction_theta_full 0.993
_diffrn_measured_fraction_theta_max 0.994
_diffrn_measurement_device_type 'Bruker APEX-II CCD'
_diffrn_measurement_method '\f and \w scans'
_diffrn_radiation_type MoK\a
_diffrn_radiation_wavelength 0.71073
_diffrn_reflns_av_R_equivalents 0.0556
_diffrn_reflns_av_unetI/netI 0.0479
_diffrn_reflns_Laue_measured_fraction_full 0.993
_diffrn_reflns_Laue_measured_fraction_max 0.994
_diffrn_reflns_limit_h_max 20
_diffrn_reflns_limit_h_min -17
_diffrn_reflns_limit_k_max 11
_diffrn_reflns_limit_k_min -11
_diffrn_reflns_limit_l_max 21
_diffrn_reflns_limit_l_min -21
_diffrn_reflns_number 18360
_diffrn_reflns_point_group_measured_fraction_full 0.993
_diffrn_reflns_point_group_measured_fraction_max 0.994
_diffrn_reflns_theta_full 25.242
_diffrn_reflns_theta_max 25.999
_diffrn_reflns_theta_min 2.579
_exptl_absorpt_coefficient_mu 0.167
_exptl_absorpt_correction_T_max 0.7456
_exptl_absorpt_correction_T_min 0.5748
_exptl_absorpt_correction_type multi-scan
_exptl_absorpt_process_details sadabs
_exptl_crystal_colour colorless
_exptl_crystal_density_diffrn 1.316
_exptl_crystal_description prismatic
_exptl_crystal_F_000 1000
_exptl_crystal_size_max 0.200
_exptl_crystal_size_mid 0.170
_exptl_crystal_size_min 0.140
_refine_diff_density_max 0.234
_refine_diff_density_min -0.308
_refine_diff_density_rms 0.044
_refine_ls_extinction_coef 0.034(3)
_refine_ls_extinction_expression Fc^*^=kFc[1+0.001xFc^2^\l^3^/sin(2\q)]^-1/4^
_refine_ls_extinction_method SHELXL
_refine_ls_goodness_of_fit_ref 1.028
_refine_ls_hydrogen_treatment constr
_refine_ls_matrix_type full
_refine_ls_number_parameters 318
_refine_ls_number_reflns 4700
_refine_ls_number_restraints 0
_refine_ls_restrained_S_all 1.028
_refine_ls_R_factor_all 0.0597
_refine_ls_R_factor_gt 0.0444
_refine_ls_shift/su_max 0.004
_refine_ls_shift/su_mean 0.000
_refine_ls_structure_factor_coef Fsqd
_refine_ls_weighting_details 'w=1/[\s^2^(Fo^2^)+(0.0593P)^2^+0.5264P] where P=(Fo^2^+2Fc^2^)/3'
_refine_ls_weighting_scheme calc
_refine_ls_wR_factor_gt 0.1139
_refine_ls_wR_factor_ref 0.1270
_reflns_Friedel_coverage 0.000
_reflns_number_gt 3696
_reflns_number_total 4700
_reflns_threshold_expression 'I > 2\s(I)'
_cod_data_source_file jo9b02512_si_002.cif
_cod_data_source_block mo_d8v19352_0m
_cod_original_sg_symbol_H-M 'P 21/n'
_cod_database_code 4036095
_shelx_space_group_comment
; 
The symmetry employed for this shelxl refinement is uniquely defined 
by the following loop, which should always be used as a source of 
symmetry information in preference to the above space-group names. 
They are only intended as comments. 
;
_shelx_estimated_absorpt_t_min 0.967
_shelx_estimated_absorpt_t_max 0.977
_shelxl_version_number 2013-4

loop_
_space_group_symop_operation_xyz
'x, y, z'
'-x+1/2, y+1/2, -z+1/2'
'-x, -y, -z'
'x-1/2, -y-1/2, z-1/2'

loop_
_atom_site_label
_atom_site_type_symbol
_atom_site_fract_x
_atom_site_fract_y
_atom_site_fract_z
_atom_site_U_iso_or_equiv
_atom_site_adp_type
_atom_site_occupancy
_atom_site_site_symmetry_order
_atom_site_calc_flag
_atom_site_refinement_flags_posn
_atom_site_refinement_flags_adp
S1 S 0.31397(3) 0.89918(6) 0.68659(3) 0.05257(19) Uani 1 1 d . .
O1 O 0.59364(7) 0.73832(13) 0.71305(7) 0.0459(3) Uani 1 1 d . .
O2 O 0.33465(10) 1.04558(15) 0.66853(10) 0.0676(4) Uani 1 1 d . .
O3 O 0.22486(9) 0.8539(2) 0.66379(10) 0.0740(5) Uani 1 1 d . .
N1 N 0.35937(9) 0.78552(16) 0.63765(9) 0.0458(4) Uani 1 1 d . .
C1 C 0.58838(12) 0.87312(19) 0.67392(11) 0.0462(4) Uani 1 1 d . .
C2 C 0.65955(15) 0.9489(2) 0.66893(14) 0.0599(5) Uani 1 1 d . .
H2 H 0.7165 0.9128 0.6924 0.072 Uiso 1 1 calc R U
C3 C 0.64126(18) 1.0813(2) 0.62710(16) 0.0713(7) Uani 1 1 d . .
H3 H 0.6872 1.1370 0.6225 0.086 Uiso 1 1 calc R U
C4 C 0.55605(18) 1.1337(2) 0.59167(15) 0.0705(7) Uani 1 1 d . .
H4 H 0.5464 1.2237 0.5639 0.085 Uiso 1 1 calc R U
C5 C 0.48507(15) 1.0560(2) 0.59636(13) 0.0572(5) Uani 1 1 d . .
H5 H 0.4281 1.0919 0.5720 0.069 Uiso 1 1 calc R U
C6 C 0.50168(12) 0.92186(19) 0.63896(11) 0.0448(4) Uani 1 1 d . .
C7 C 0.45144(12) 0.80624(18) 0.65796(11) 0.0414(4) Uani 1 1 d . .
C8 C 0.50803(11) 0.70175(19) 0.70199(11) 0.0410(4) Uani 1 1 d . .
C9 C 0.48433(12) 0.56657(19) 0.73264(11) 0.0427(4) Uani 1 1 d . .
C10 C 0.39858(12) 0.5328(2) 0.69995(12) 0.0479(4) Uani 1 1 d . .
H10 H 0.3776 0.4513 0.7198 0.057 Uiso 1 1 calc R U
C11 C 0.33538(12) 0.6239(2) 0.63177(12) 0.0472(4) Uani 1 1 d . .
H11 H 0.2772 0.6155 0.6357 0.057 Uiso 1 1 calc R U
C12 C 0.32779(11) 0.57096(19) 0.54686(12) 0.0452(4) Uani 1 1 d . .
C13 C 0.25912(12) 0.6249(2) 0.47954(12) 0.0508(5) Uani 1 1 d . .
H13 H 0.2179 0.6883 0.4873 0.061 Uiso 1 1 calc R U
C14 C 0.25147(14) 0.5855(2) 0.40152(13) 0.0562(5) Uani 1 1 d . .
H14 H 0.2053 0.6226 0.3571 0.067 Uiso 1 1 calc R U
C15 C 0.31162(14) 0.4921(2) 0.38897(13) 0.0602(5) Uani 1 1 d . .
H15 H 0.3065 0.4659 0.3362 0.072 Uiso 1 1 calc R U
C16 C 0.37948(15) 0.4372(3) 0.45480(14) 0.0668(6) Uani 1 1 d . .
H16 H 0.4203 0.3734 0.4466 0.080 Uiso 1 1 calc R U
C17 C 0.38737(13) 0.4764(2) 0.53325(13) 0.0593(5) Uani 1 1 d . .
H17 H 0.4335 0.4384 0.5774 0.071 Uiso 1 1 calc R U
C18 C 0.55097(11) 0.47601(19) 0.79551(11) 0.0428(4) Uani 1 1 d . .
C19 C 0.61061(12) 0.5411(2) 0.86533(12) 0.0493(5) Uani 1 1 d . .
H19 H 0.6091 0.6431 0.8729 0.059 Uiso 1 1 calc R U
C20 C 0.67196(13) 0.4557(2) 0.92345(13) 0.0579(5) Uani 1 1 d . .
H20 H 0.7110 0.5000 0.9703 0.069 Uiso 1 1 calc R U
C21 C 0.67553(14) 0.3048(2) 0.91230(15) 0.0645(6) Uani 1 1 d . .
H21 H 0.7170 0.2472 0.9514 0.077 Uiso 1 1 calc R U
C22 C 0.61754(15) 0.2400(2) 0.84313(15) 0.0659(6) Uani 1 1 d . .
H22 H 0.6204 0.1384 0.8352 0.079 Uiso 1 1 calc R U
C23 C 0.55498(13) 0.3244(2) 0.78529(14) 0.0559(5) Uani 1 1 d . .
H23 H 0.5153 0.2791 0.7392 0.067 Uiso 1 1 calc R U
C24 C 0.36971(11) 0.8641(2) 0.79070(11) 0.0460(4) Uani 1 1 d . .
C25 C 0.34045(14) 0.7535(2) 0.82918(13) 0.0606(5) Uani 1 1 d . .
H25 H 0.2866 0.7079 0.8026 0.073 Uiso 1 1 calc R U
C26 C 0.39171(15) 0.7116(3) 0.90704(14) 0.0644(6) Uani 1 1 d . .
H26 H 0.3721 0.6366 0.9326 0.077 Uiso 1 1 calc R U
C27 C 0.47164(14) 0.7784(2) 0.94826(13) 0.0568(5) Uani 1 1 d . .
C28 C 0.49813(13) 0.8926(2) 0.90980(13) 0.0577(5) Uani 1 1 d . .
H28 H 0.5506 0.9415 0.9375 0.069 Uiso 1 1 calc R U
C29 C 0.44850(13) 0.9357(2) 0.83137(13) 0.0516(5) Uani 1 1 d . .
H29 H 0.4677 1.0117 0.8061 0.062 Uiso 1 1 calc R U
C30 C 0.52923(17) 0.7251(3) 1.03159(15) 0.0802(7) Uani 1 1 d . .
H30A H 0.5640 0.6427 1.0261 0.120 Uiso 1 1 calc R U
H30B H 0.4932 0.6944 1.0615 0.120 Uiso 1 1 calc R U
H30C H 0.5673 0.8041 1.0603 0.120 Uiso 1 1 calc R U

loop_
_atom_site_aniso_label
_atom_site_aniso_U_11
_atom_site_aniso_U_22
_atom_site_aniso_U_33
_atom_site_aniso_U_23
_atom_site_aniso_U_13
_atom_site_aniso_U_12
S1 0.0455(3) 0.0559(3) 0.0518(3) -0.0024(2) 0.0121(2) 0.0136(2)
O1 0.0449(7) 0.0453(7) 0.0488(7) 0.0029(6) 0.0184(6) 0.0010(5)
O2 0.0834(11) 0.0487(8) 0.0714(10) 0.0086(7) 0.0285(9) 0.0242(7)
O3 0.0370(7) 0.1008(12) 0.0733(11) -0.0129(9) 0.0065(7) 0.0120(7)
N1 0.0436(8) 0.0451(8) 0.0443(9) -0.0025(7) 0.0104(7) 0.0053(6)
C1 0.0573(11) 0.0415(9) 0.0442(10) -0.0031(8) 0.0235(9) -0.0024(8)
C2 0.0653(13) 0.0564(12) 0.0666(14) -0.0042(10) 0.0342(11) -0.0078(10)
C3 0.0871(17) 0.0568(13) 0.0859(17) -0.0010(12) 0.0503(15) -0.0151(12)
C4 0.106(2) 0.0436(11) 0.0744(16) 0.0051(10) 0.0479(15) -0.0047(12)
C5 0.0776(14) 0.0439(10) 0.0513(12) 0.0006(9) 0.0247(11) 0.0064(9)
C6 0.0588(11) 0.0395(9) 0.0384(10) -0.0029(7) 0.0202(9) 0.0016(8)
C7 0.0477(10) 0.0386(9) 0.0370(9) -0.0035(7) 0.0142(8) 0.0033(7)
C8 0.0406(9) 0.0420(9) 0.0401(9) -0.0028(7) 0.0141(8) 0.0005(7)
C9 0.0458(10) 0.0419(9) 0.0397(9) 0.0007(7) 0.0146(8) 0.0020(7)
C10 0.0490(10) 0.0451(10) 0.0475(11) 0.0027(8) 0.0149(9) -0.0025(8)
C11 0.0401(9) 0.0486(10) 0.0482(11) -0.0001(8) 0.0102(8) -0.0012(8)
C12 0.0395(9) 0.0422(9) 0.0481(11) -0.0031(8) 0.0087(8) -0.0056(7)
C13 0.0464(10) 0.0448(10) 0.0529(12) -0.0010(9) 0.0081(9) 0.0013(8)
C14 0.0572(12) 0.0474(10) 0.0511(12) 0.0000(9) 0.0039(10) -0.0033(9)
C15 0.0693(14) 0.0565(12) 0.0508(12) -0.0110(10) 0.0168(11) -0.0078(10)
C16 0.0592(13) 0.0720(14) 0.0626(14) -0.0171(11) 0.0141(11) 0.0095(11)
C17 0.0494(11) 0.0627(12) 0.0539(13) -0.0097(10) 0.0045(9) 0.0098(9)
C18 0.0447(10) 0.0421(9) 0.0430(10) 0.0044(8) 0.0173(8) 0.0030(7)
C19 0.0502(11) 0.0461(10) 0.0478(11) 0.0015(8) 0.0132(9) 0.0025(8)
C20 0.0490(11) 0.0684(13) 0.0508(12) 0.0045(10) 0.0114(9) 0.0017(9)
C21 0.0523(12) 0.0643(13) 0.0724(15) 0.0229(12) 0.0172(11) 0.0170(10)
C22 0.0642(13) 0.0456(11) 0.0836(17) 0.0086(11) 0.0215(13) 0.0115(10)
C23 0.0576(12) 0.0448(10) 0.0607(13) -0.0018(9) 0.0158(10) 0.0016(9)
C24 0.0415(10) 0.0487(10) 0.0483(11) -0.0080(8) 0.0168(8) 0.0011(8)
C25 0.0560(12) 0.0707(13) 0.0577(13) -0.0065(11) 0.0236(11) -0.0177(10)
C26 0.0732(15) 0.0672(14) 0.0572(13) 0.0032(11) 0.0287(12) -0.0101(11)
C27 0.0590(12) 0.0642(12) 0.0498(12) -0.0021(10) 0.0228(10) 0.0128(10)
C28 0.0471(11) 0.0665(13) 0.0544(13) -0.0120(10) 0.0121(10) -0.0055(9)
C29 0.0533(11) 0.0490(10) 0.0527(12) -0.0055(9) 0.0192(10) -0.0069(8)
C30 0.0802(17) 0.0958(18) 0.0576(15) 0.0046(13) 0.0164(13) 0.0217(14)

loop_
_atom_type_symbol
_atom_type_description
_atom_type_scat_dispersion_real
_atom_type_scat_dispersion_imag
_atom_type_scat_source
C C 0.0033 0.0016 'International Tables Vol C Tables 4.2.6.8 and 6.1.1.4'
H H 0.0000 0.0000 'International Tables Vol C Tables 4.2.6.8 and 6.1.1.4'
N N 0.0061 0.0033 'International Tables Vol C Tables 4.2.6.8 and 6.1.1.4'
O O 0.0106 0.0060 'International Tables Vol C Tables 4.2.6.8 and 6.1.1.4'
S S 0.1246 0.1234 'International Tables Vol C Tables 4.2.6.8 and 6.1.1.4'

loop_
_geom_angle_atom_site_label_1
_geom_angle_atom_site_label_2
_geom_angle_atom_site_label_3
_geom_angle
O3 S1 O2 120.20(10)
O3 S1 N1 106.09(9)
O2 S1 N1 105.58(8)
O3 S1 C24 109.62(10)
O2 S1 C24 108.86(9)
N1 S1 C24 105.42(8)
C8 O1 C1 105.16(13)
C7 N1 C11 111.66(13)
C7 N1 S1 114.42(11)
C11 N1 S1 118.48(12)
C2 C1 O1 124.36(18)
C2 C1 C6 124.11(18)
O1 C1 C6 111.52(15)
C3 C2 C1 116.0(2)
C3 C2 H2 122.0
C1 C2 H2 122.0
C2 C3 C4 121.6(2)
C2 C3 H3 119.2
C4 C3 H3 119.2
C5 C4 C3 121.9(2)
C5 C4 H4 119.1
C3 C4 H4 119.1
C4 C5 C6 117.8(2)
C4 C5 H5 121.1
C6 C5 H5 121.1
C1 C6 C5 118.62(17)
C1 C6 C7 104.03(15)
C5 C6 C7 137.33(18)
C8 C7 N1 119.57(15)
C8 C7 C6 107.99(16)
N1 C7 C6 132.42(16)
C7 C8 O1 111.29(15)
C7 C8 C9 125.72(16)
O1 C8 C9 122.98(15)
C10 C9 C8 114.26(16)
C10 C9 C18 124.41(16)
C8 C9 C18 121.33(15)
C9 C10 C11 121.66(17)
C9 C10 H10 119.2
C11 C10 H10 119.2
N1 C11 C10 112.70(15)
N1 C11 C12 107.31(15)
C10 C11 C12 113.34(15)
N1 C11 H11 107.8
C10 C11 H11 107.8
C12 C11 H11 107.8
C17 C12 C13 118.16(18)
C17 C12 C11 123.27(17)
C13 C12 C11 118.54(16)
C14 C13 C12 120.81(18)
C14 C13 H13 119.6
C12 C13 H13 119.6
C15 C14 C13 120.33(19)
C15 C14 H14 119.8
C13 C14 H14 119.8
C14 C15 C16 119.6(2)
C14 C15 H15 120.2
C16 C15 H15 120.2
C15 C16 C17 120.3(2)
C15 C16 H16 119.9
C17 C16 H16 119.9
C12 C17 C16 120.85(19)
C12 C17 H17 119.6
C16 C17 H17 119.6
C23 C18 C19 118.71(17)
C23 C18 C9 120.21(17)
C19 C18 C9 121.08(16)
C20 C19 C18 120.54(18)
C20 C19 H19 119.7
C18 C19 H19 119.7
C19 C20 C21 120.2(2)
C19 C20 H20 119.9
C21 C20 H20 119.9
C22 C21 C20 119.64(19)
C22 C21 H21 120.2
C20 C21 H21 120.2
C21 C22 C23 120.5(2)
C21 C22 H22 119.7
C23 C22 H22 119.7
C22 C23 C18 120.4(2)
C22 C23 H23 119.8
C18 C23 H23 119.8
C25 C24 C29 120.26(19)
C25 C24 S1 119.93(15)
C29 C24 S1 119.39(15)
C26 C25 C24 119.39(19)
C26 C25 H25 120.3
C24 C25 H25 120.3
C25 C26 C27 121.6(2)
C25 C26 H26 119.2
C27 C26 H26 119.2
C26 C27 C28 118.1(2)
C26 C27 C30 120.8(2)
C28 C27 C30 121.1(2)
C29 C28 C27 121.53(19)
C29 C28 H28 119.2
C27 C28 H28 119.2
C28 C29 C24 119.10(19)
C28 C29 H29 120.4
C24 C29 H29 120.4
C27 C30 H30A 109.5
C27 C30 H30B 109.5
H30A C30 H30B 109.5
C27 C30 H30C 109.5
H30A C30 H30C 109.5
H30B C30 H30C 109.5

loop_
_geom_bond_atom_site_label_1
_geom_bond_atom_site_label_2
_geom_bond_distance
S1 O3 1.4221(15)
S1 O2 1.4259(16)
S1 N1 1.6721(15)
S1 C24 1.753(2)
O1 C8 1.3795(19)
O1 C1 1.383(2)
N1 C7 1.426(2)
N1 C11 1.503(2)
C1 C2 1.377(3)
C1 C6 1.395(3)
C2 C3 1.377(3)
C2 H2 0.9300
C3 C4 1.386(4)
C3 H3 0.9300
C4 C5 1.381(3)
C4 H4 0.9300
C5 C6 1.396(3)
C5 H5 0.9300
C6 C7 1.438(2)
C7 C8 1.350(2)
C8 C9 1.440(2)
C9 C10 1.342(2)
C9 C18 1.484(2)
C10 C11 1.510(3)
C10 H10 0.9300
C11 C12 1.527(3)
C11 H11 0.9800
C12 C17 1.377(3)
C12 C13 1.391(3)
C13 C14 1.377(3)
C13 H13 0.9300
C14 C15 1.370(3)
C14 H14 0.9300
C15 C16 1.373(3)
C15 H15 0.9300
C16 C17 1.383(3)
C16 H16 0.9300
C17 H17 0.9300
C18 C23 1.383(3)
C18 C19 1.391(3)
C19 C20 1.378(3)
C19 H19 0.9300
C20 C21 1.379(3)
C20 H20 0.9300
C21 C22 1.372(3)
C21 H21 0.9300
C22 C23 1.381(3)
C22 H22 0.9300
C23 H23 0.9300
C24 C25 1.382(3)
C24 C29 1.385(3)
C25 C26 1.374(3)
C25 H25 0.9300
C26 C27 1.381(3)
C26 H26 0.9300
C27 C28 1.383(3)
C27 C30 1.505(3)
C28 C29 1.378(3)
C28 H28 0.9300
C29 H29 0.9300
C30 H30A 0.9600
C30 H30B 0.9600
C30 H30C 0.9600

loop_
_geom_hbond_atom_site_label_D
_geom_hbond_atom_site_label_H
_geom_hbond_atom_site_label_A
_geom_hbond_distance_DH
_geom_hbond_distance_HA
_geom_hbond_distance_DA
_geom_hbond_angle_DHA
_geom_hbond_site_symmetry_A
C25 H25 O2 0.93 2.65 3.430(2) 141.6 2_546
C11 H11 O3 0.98 2.43 2.933(2) 111.5 .
C25 H25 O2 0.93 2.65 3.430(2) 141.6 2_546
C11 H11 O3 0.98 2.43 2.933(2) 111.5 .
C11 H11 O3 0.98 2.43 2.933(2) 111.5 .
C25 H25 O2 0.93 2.65 3.430(2) 141.6 2_546

loop_
_geom_torsion_atom_site_label_1
_geom_torsion_atom_site_label_2
_geom_torsion_atom_site_label_3
_geom_torsion_atom_site_label_4
_geom_torsion
O3 S1 N1 C7 -175.30(13)
O2 S1 N1 C7 56.11(15)
C24 S1 N1 C7 -59.05(14)
O3 S1 N1 C11 -40.27(16)
O2 S1 N1 C11 -168.87(13)
C24 S1 N1 C11 75.97(14)
C8 O1 C1 C2 -178.87(17)
C8 O1 C1 C6 0.21(18)
O1 C1 C2 C3 179.73(18)
C6 C1 C2 C3 0.8(3)
C1 C2 C3 C4 -0.6(3)
C2 C3 C4 C5 -0.1(4)
C3 C4 C5 C6 0.5(3)
C2 C1 C6 C5 -0.3(3)
O1 C1 C6 C5 -179.38(15)
C2 C1 C6 C7 178.38(17)
O1 C1 C6 C7 -0.72(19)
C4 C5 C6 C1 -0.4(3)
C4 C5 C6 C7 -178.5(2)
C11 N1 C7 C8 -28.3(2)
S1 N1 C7 C8 109.74(16)
C11 N1 C7 C6 150.01(18)
S1 N1 C7 C6 -71.9(2)
C1 C6 C7 C8 0.95(19)
C5 C6 C7 C8 179.2(2)
C1 C6 C7 N1 -177.51(17)
C5 C6 C7 N1 0.8(3)
N1 C7 C8 O1 177.81(14)
C6 C7 C8 O1 -0.89(19)
N1 C7 C8 C9 -0.7(3)
C6 C7 C8 C9 -179.40(16)
C1 O1 C8 C7 0.43(18)
C1 O1 C8 C9 178.99(16)
C7 C8 C9 C10 13.6(3)
O1 C8 C9 C10 -164.72(16)
C7 C8 C9 C18 -165.93(17)
O1 C8 C9 C18 15.7(2)
C8 C9 C10 C11 5.0(3)
C18 C9 C10 C11 -175.49(17)
C7 N1 C11 C10 43.0(2)
S1 N1 C11 C10 -93.13(16)
C7 N1 C11 C12 -82.41(17)
S1 N1 C11 C12 141.42(13)
C9 C10 C11 N1 -33.2(2)
C9 C10 C11 C12 89.0(2)
N1 C11 C12 C17 109.5(2)
C10 C11 C12 C17 -15.6(3)
N1 C11 C12 C13 -68.1(2)
C10 C11 C12 C13 166.79(16)
C17 C12 C13 C14 -0.5(3)
C11 C12 C13 C14 177.26(17)
C12 C13 C14 C15 0.1(3)
C13 C14 C15 C16 0.3(3)
C14 C15 C16 C17 -0.2(3)
C13 C12 C17 C16 0.5(3)
C11 C12 C17 C16 -177.1(2)
C15 C16 C17 C12 -0.2(4)
C10 C9 C18 C23 48.4(3)
C8 C9 C18 C23 -132.04(19)
C10 C9 C18 C19 -131.9(2)
C8 C9 C18 C19 47.7(2)
C23 C18 C19 C20 -0.6(3)
C9 C18 C19 C20 179.74(17)
C18 C19 C20 C21 0.9(3)
C19 C20 C21 C22 -0.2(3)
C20 C21 C22 C23 -0.9(3)
C21 C22 C23 C18 1.2(3)
C19 C18 C23 C22 -0.5(3)
C9 C18 C23 C22 179.20(18)
O3 S1 C24 C25 25.74(19)
O2 S1 C24 C25 159.07(15)
N1 S1 C24 C25 -88.06(16)
O3 S1 C24 C29 -161.75(15)
O2 S1 C24 C29 -28.42(17)
N1 S1 C24 C29 84.45(16)
C29 C24 C25 C26 -2.3(3)
S1 C24 C25 C26 170.13(16)
C24 C25 C26 C27 0.6(3)
C25 C26 C27 C28 1.8(3)
C25 C26 C27 C30 -176.5(2)
C26 C27 C28 C29 -2.6(3)
C30 C27 C28 C29 175.7(2)
C27 C28 C29 C24 0.9(3)
C25 C24 C29 C28 1.6(3)
S1 C24 C29 C28 -170.93(15)
